data_7151975
loop_
_publ_author_name
'Keller, Stephan'
'Yi, Chenyi'
'Li, Chen'
'Liu, Shi-Xia'
'Blum, Carmen'
'Frei, Gabriela'
'Sereda, Olha'
'Neels, Antonia'
'Wandlowski, Thomas'
'Decurtins, Silvio'

_publ_section_title
;
 Synthesis, structures, redox and photophysical properties of
 benzodifuran-functionalised pyrene and anthracene fluorophores.
;
_journal_issue 18
_journal_name_full 'Organic &amp; biomolecular chemistry'
_journal_page_first 6410
_journal_page_last 6416
_journal_paper_doi 10.1039/c1ob05778b
_journal_volume 9
_journal_year 2011
_chemical_formula_sum 'C72 H70 N4 O2'
_chemical_formula_weight 1023.32
_chemical_name_systematic
;
?
;
_space_group_IT_number 14
_symmetry_cell_setting monoclinic
_symmetry_space_group_name_Hall '-P 2ybc'
_symmetry_space_group_name_H-M 'P 1 21/c 1'
_atom_sites_solution_hydrogens geom
_atom_sites_solution_primary direct
_atom_sites_solution_secondary difmap
_audit_creation_method SHELXL-97
_cell_angle_alpha 90.00
_cell_angle_beta 115.951(6)
_cell_angle_gamma 90.00
_cell_formula_units_Z 4
_cell_length_a 15.8530(13)
_cell_length_b 15.5929(15)
_cell_length_c 25.462(2)
_cell_measurement_reflns_used 4147
_cell_measurement_temperature 173(2)
_cell_measurement_theta_max 22.03
_cell_measurement_theta_min 1.43
_cell_volume 5659.4(9)
_computing_cell_refinement 'STOE X-AREA'
_computing_data_collection 'STOE X-AREA'
_computing_data_reduction 'STOE X-RED'
_computing_structure_refinement 'SHELXL-97 (Sheldrick, 1997)'
_computing_structure_solution 'SHELXS-97 (Sheldrick, 1990)'
_diffrn_ambient_temperature 173(2)
_diffrn_detector_area_resol_mean 6.67
_diffrn_measured_fraction_theta_full 0.996
_diffrn_measured_fraction_theta_max 0.996
_diffrn_measurement_device_type 'STOE IPDS 2'
_diffrn_measurement_method 'rotation method'
_diffrn_radiation_monochromator graphite
_diffrn_radiation_source 'fine-focus sealed tube'
_diffrn_radiation_type MoK\a
_diffrn_radiation_wavelength 0.71073
_diffrn_reflns_av_R_equivalents 0.3199
_diffrn_reflns_av_sigmaI/netI 0.4024
_diffrn_reflns_limit_h_max 17
_diffrn_reflns_limit_h_min -18
_diffrn_reflns_limit_k_max 18
_diffrn_reflns_limit_k_min -18
_diffrn_reflns_limit_l_max 30
_diffrn_reflns_limit_l_min -30
_diffrn_reflns_number 38921
_diffrn_reflns_theta_full 25.16
_diffrn_reflns_theta_max 25.16
_diffrn_reflns_theta_min 1.43
_exptl_absorpt_coefficient_mu 0.072
_exptl_absorpt_correction_type none
_exptl_crystal_colour orange
_exptl_crystal_density_diffrn 1.201
_exptl_crystal_density_method 'not measured'
_exptl_crystal_description needle
_exptl_crystal_F_000 2184
_exptl_crystal_size_max 0.50
_exptl_crystal_size_mid 0.10
_exptl_crystal_size_min 0.05
_refine_diff_density_max 0.239
_refine_diff_density_min -0.266
_refine_diff_density_rms 0.041
_refine_ls_extinction_method none
_refine_ls_goodness_of_fit_ref 0.668
_refine_ls_hydrogen_treatment constr
_refine_ls_matrix_type full
_refine_ls_number_parameters 647
_refine_ls_number_reflns 10102
_refine_ls_number_restraints 0
_refine_ls_restrained_S_all 0.668
_refine_ls_R_factor_all 0.3205
_refine_ls_R_factor_gt 0.0669
_refine_ls_shift/su_max 0.000
_refine_ls_shift/su_mean 0.000
_refine_ls_structure_factor_coef Fsqd
_refine_ls_weighting_details 'calc w=1/[\s^2^(Fo^2^)+(0.0001P)^2^] where P=(Fo^2^+2Fc^2^)/3'
_refine_ls_weighting_scheme calc
_refine_ls_wR_factor_gt 0.1052
_refine_ls_wR_factor_ref 0.1745
_reflns_number_gt 1782
_reflns_number_total 10102
_reflns_threshold_expression >2sigma(I)
_cod_data_source_file c1ob05778b.txt
_cod_data_source_block complex1
_cod_original_cell_volume 5659.4(8)
_cod_original_sg_symbol_H-M 'P 21/c'
_cod_database_code 7151975

loop_
_symmetry_equiv_pos_as_xyz
'x, y, z'
'-x, y+1/2, -z+1/2'
'-x, -y, -z'
'x, -y-1/2, z-1/2'

loop_
_atom_site_label
_atom_site_type_symbol
_atom_site_fract_x
_atom_site_fract_y
_atom_site_fract_z
_atom_site_U_iso_or_equiv
_atom_site_adp_type
_atom_site_occupancy
_atom_site_symmetry_multiplicity
_atom_site_calc_flag
_atom_site_refinement_flags
C1 C 0.3853(5) 0.3819(4) 0.1310(3) 0.048(2) Uani 1 1 d .
C2 C 0.5402(5) 0.3096(5) 0.1687(4) 0.069(3) Uani 1 1 d .
H2A H 0.5917 0.3203 0.2079 0.083 Uiso 1 1 calc R
H2B H 0.5492 0.3482 0.1407 0.083 Uiso 1 1 calc R
C3 C 0.5443(5) 0.2162(5) 0.1513(3) 0.060(2) Uani 1 1 d .
H3A H 0.5037 0.2085 0.1090 0.071 Uiso 1 1 calc R
H3B H 0.5214 0.1778 0.1732 0.071 Uiso 1 1 calc R
C4 C 0.6464(4) 0.1939(5) 0.1652(3) 0.062(2) Uani 1 1 d .
H4A H 0.6682 0.2329 0.1430 0.074 Uiso 1 1 calc R
H4B H 0.6863 0.2037 0.2073 0.074 Uiso 1 1 calc R
C5 C 0.6585(4) 0.1020(5) 0.1504(4) 0.064(2) Uani 1 1 d .
H5A H 0.6189 0.0924 0.1082 0.077 Uiso 1 1 calc R
H5B H 0.6359 0.0631 0.1722 0.077 Uiso 1 1 calc R
C6 C 0.7601(5) 0.0787(5) 0.1647(4) 0.069(3) Uani 1 1 d .
H6A H 0.7815 0.1155 0.1412 0.082 Uiso 1 1 calc R
H6B H 0.8002 0.0914 0.2064 0.082 Uiso 1 1 calc R
C7 C 0.7732(5) -0.0144(5) 0.1530(3) 0.077(3) Uani 1 1 d .
H7A H 0.7614 -0.0510 0.1803 0.115 Uiso 1 1 calc R
H7B H 0.8376 -0.0233 0.1582 0.115 Uiso 1 1 calc R
H7C H 0.7291 -0.0291 0.1128 0.115 Uiso 1 1 calc R
C8 C 0.4453(4) 0.3119(5) 0.2248(3) 0.054(2) Uani 1 1 d .
H8A H 0.4757 0.2559 0.2398 0.065 Uiso 1 1 calc R
H8B H 0.3792 0.3075 0.2184 0.065 Uiso 1 1 calc R
C9 C 0.4941(5) 0.3799(5) 0.2705(3) 0.062(2) Uani 1 1 d .
H9A H 0.5614 0.3799 0.2792 0.075 Uiso 1 1 calc R
H9B H 0.4681 0.4365 0.2533 0.075 Uiso 1 1 calc R
C10 C 0.4869(5) 0.3715(5) 0.3271(3) 0.068(3) Uani 1 1 d .
H10A H 0.5029 0.3119 0.3414 0.081 Uiso 1 1 calc R
H10B H 0.4211 0.3819 0.3197 0.081 Uiso 1 1 calc R
C11 C 0.5503(5) 0.4326(5) 0.3752(3) 0.067(2) Uani 1 1 d .
H11A H 0.6166 0.4192 0.3853 0.080 Uiso 1 1 calc R
H11B H 0.5380 0.4922 0.3603 0.080 Uiso 1 1 calc R
C12 C 0.5352(5) 0.4266(5) 0.4291(3) 0.061(2) Uani 1 1 d .
H12A H 0.5471 0.3671 0.4442 0.073 Uiso 1 1 calc R
H12B H 0.4692 0.4409 0.4194 0.073 Uiso 1 1 calc R
C13 C 0.5999(5) 0.4875(6) 0.4758(4) 0.092(3) Uani 1 1 d .
H13A H 0.6648 0.4775 0.4823 0.138 Uiso 1 1 calc R
H13B H 0.5946 0.4774 0.5123 0.138 Uiso 1 1 calc R
H13C H 0.5822 0.5468 0.4631 0.138 Uiso 1 1 calc R
C14 C 0.3054(5) 0.4255(5) 0.1284(3) 0.048(2) Uani 1 1 d .
C15 C 0.2768(5) 0.4316(5) 0.1732(4) 0.061(2) Uani 1 1 d .
C16 C 0.2666(4) 0.4666(5) 0.0733(3) 0.044(2) Uani 1 1 d .
C17 C 0.3245(5) 0.4468(5) 0.0460(3) 0.048(2) Uani 1 1 d .
C18 C 0.3128(5) 0.4744(5) -0.0072(4) 0.052(2) Uani 1 1 d .
C19 C 0.2357(5) 0.5280(5) -0.0383(3) 0.051(2) Uani 1 1 d .
C20 C 0.1763(5) 0.5452(5) -0.0111(3) 0.046(2) Uani 1 1 d .
C21 C 0.1173(5) 0.6143(5) -0.0958(3) 0.050(2) Uani 1 1 d .
C22 C 0.0756(6) 0.7023(6) -0.1837(4) 0.0916(13) Uani 1 1 d .
H22A H 0.1444 0.7078 -0.1691 0.110 Uiso 1 1 calc R
H22B H 0.0485 0.7607 -0.1924 0.110 Uiso 1 1 calc R
C23 C 0.0379(6) 0.6516(6) -0.2395(4) 0.0916(13) Uani 1 1 d .
H23A H -0.0315 0.6528 -0.2572 0.110 Uiso 1 1 calc R
H23B H 0.0579 0.5911 -0.2302 0.110 Uiso 1 1 calc R
C24 C 0.0700(6) 0.6845(6) -0.2846(4) 0.0916(13) Uani 1 1 d .
H24A H 0.1344 0.6635 -0.2737 0.110 Uiso 1 1 calc R
H24B H 0.0725 0.7479 -0.2827 0.110 Uiso 1 1 calc R
C25 C 0.0009(6) 0.6546(6) -0.3540(4) 0.0916(13) Uani 1 1 d .
H25A H -0.0665 0.6586 -0.3632 0.110 Uiso 1 1 calc R
H25B H 0.0134 0.6892 -0.3824 0.110 Uiso 1 1 calc R
C26 C 0.0289(6) 0.5708(6) -0.3528(4) 0.0916(13) Uani 1 1 d .
H26A H 0.0172 0.5358 -0.3241 0.110 Uiso 1 1 calc R
H26B H 0.0957 0.5663 -0.3449 0.110 Uiso 1 1 calc R
C27 C -0.0430(5) 0.5452(6) -0.4213(4) 0.0916(13) Uani 1 1 d .
H27A H -0.1079 0.5566 -0.4284 0.137 Uiso 1 1 calc R
H27B H -0.0359 0.4842 -0.4277 0.137 Uiso 1 1 calc R
H27C H -0.0276 0.5797 -0.4480 0.137 Uiso 1 1 calc R
C28 C -0.0392(5) 0.6802(5) -0.1407(4) 0.065(2) Uani 1 1 d .
H28A H -0.0535 0.6335 -0.1195 0.078 Uiso 1 1 calc R
H28B H -0.0864 0.6778 -0.1820 0.078 Uiso 1 1 calc R
C29 C -0.0476(5) 0.7656(5) -0.1149(4) 0.071(3) Uani 1 1 d .
H29A H -0.0203 0.8114 -0.1297 0.085 Uiso 1 1 calc R
H29B H -0.0116 0.7635 -0.0719 0.085 Uiso 1 1 calc R
C30 C -0.1506(5) 0.7868(5) -0.1311(3) 0.064(2) Uani 1 1 d .
H30A H -0.1854 0.7929 -0.1740 0.077 Uiso 1 1 calc R
H30B H -0.1790 0.7389 -0.1189 0.077 Uiso 1 1 calc R
C31 C -0.1597(6) 0.8689(6) -0.1021(4) 0.088(3) Uani 1 1 d .
H31A H -0.1276 0.9158 -0.1123 0.105 Uiso 1 1 calc R
H31B H -0.1278 0.8614 -0.0591 0.105 Uiso 1 1 calc R
C32 C -0.2617(6) 0.8948(7) -0.1200(4) 0.103(4) Uani 1 1 d .
H32A H -0.2634 0.9413 -0.0940 0.124 Uiso 1 1 calc R
H32B H -0.2963 0.8452 -0.1149 0.124 Uiso 1 1 calc R
C33 C -0.3110(6) 0.9256(7) -0.1838(4) 0.135(5) Uani 1 1 d .
H33A H -0.2699 0.9654 -0.1915 0.203 Uiso 1 1 calc R
H33B H -0.3696 0.9547 -0.1905 0.203 Uiso 1 1 calc R
H33C H -0.3248 0.8761 -0.2101 0.203 Uiso 1 1 calc R
C34 C 0.1967(5) 0.5727(5) -0.0920(3) 0.052(2) Uani 1 1 d .
C35 C 0.2340(5) 0.5702(5) -0.1346(4) 0.061(3) Uani 1 1 d .
C36 C 0.1865(5) 0.5197(5) 0.0422(3) 0.049(2) Uani 1 1 d .
C37 C 0.1229(5) 0.5416(5) 0.0677(3) 0.051(2) Uani 1 1 d .
C38 C 0.0753(5) 0.5598(5) 0.0913(3) 0.052(2) Uani 1 1 d .
C39 C 0.0196(5) 0.5806(5) 0.1230(4) 0.047(2) Uani 1 1 d .
C40 C -0.0622(5) 0.6327(5) 0.0929(3) 0.047(2) Uani 1 1 d .
C41 C -0.1152(5) 0.6503(5) 0.1254(3) 0.051(2) Uani 1 1 d .
C42 C -0.0860(5) 0.6221(5) 0.1834(3) 0.051(2) Uani 1 1 d .
C43 C -0.0041(5) 0.5724(5) 0.2091(3) 0.059(2) Uani 1 1 d .
H43A H 0.0159 0.5523 0.2479 0.070 Uiso 1 1 calc R
C44 C 0.0488(5) 0.5518(5) 0.1792(4) 0.058(2) Uani 1 1 d .
H44A H 0.1042 0.5183 0.1974 0.070 Uiso 1 1 calc R
C45 C -0.1412(6) 0.6419(5) 0.2148(4) 0.067(3) Uani 1 1 d .
H45A H -0.1217 0.6228 0.2538 0.081 Uiso 1 1 calc R
C46 C -0.2216(5) 0.6886(5) 0.1871(4) 0.069(3) Uani 1 1 d .
H46A H -0.2589 0.7000 0.2070 0.082 Uiso 1 1 calc R
C47 C -0.2513(5) 0.7205(5) 0.1297(4) 0.055(2) Uani 1 1 d .
C48 C -0.1987(5) 0.7012(5) 0.0977(3) 0.048(2) Uani 1 1 d .
C49 C -0.2272(5) 0.7303(5) 0.0431(4) 0.050(2) Uani 1 1 d .
C50 C -0.1716(5) 0.7102(5) 0.0107(3) 0.049(2) Uani 1 1 d .
H50A H -0.1917 0.7308 -0.0280 0.059 Uiso 1 1 calc R
C51 C -0.0909(5) 0.6617(5) 0.0364(3) 0.054(2) Uani 1 1 d .
H51A H -0.0554 0.6485 0.0155 0.065 Uiso 1 1 calc R
C52 C -0.3112(5) 0.7798(5) 0.0152(4) 0.071(3) Uani 1 1 d .
H52A H -0.3308 0.8010 -0.0233 0.085 Uiso 1 1 calc R
C53 C -0.3628(5) 0.7959(5) 0.0458(4) 0.069(3) Uani 1 1 d .
H53A H -0.4205 0.8261 0.0274 0.083 Uiso 1 1 calc R
C54 C -0.3325(5) 0.7696(5) 0.1010(4) 0.068(3) Uani 1 1 d .
H54A H -0.3678 0.7849 0.1216 0.082 Uiso 1 1 calc R
C55 C 0.3748(6) 0.4505(6) -0.0325(3) 0.061(2) Uani 1 1 d .
C56 C 0.4241(5) 0.4290(5) -0.0558(4) 0.057(2) Uani 1 1 d .
C57 C 0.4806(5) 0.4063(5) -0.0849(3) 0.048(2) Uani 1 1 d .
C58 C 0.5590(5) 0.3513(5) -0.0604(4) 0.051(2) Uani 1 1 d .
C59 C 0.6127(5) 0.3306(5) -0.0918(4) 0.050(2) Uani 1 1 d .
C60 C 0.5851(5) 0.3698(5) -0.1466(3) 0.049(2) Uani 1 1 d .
C61 C 0.5074(5) 0.4213(5) -0.1714(3) 0.058(2) Uani 1 1 d .
H61A H 0.4888 0.4449 -0.2093 0.069 Uiso 1 1 calc R
C62 C 0.4561(5) 0.4383(5) -0.1397(4) 0.061(2) Uani 1 1 d .
H62A H 0.4020 0.4736 -0.1569 0.073 Uiso 1 1 calc R
C63 C 0.6417(6) 0.3502(5) -0.1786(4) 0.061(2) Uani 1 1 d .
H63A H 0.6263 0.3751 -0.2157 0.073 Uiso 1 1 calc R
C64 C 0.7173(6) 0.2951(6) -0.1534(4) 0.074(3) Uani 1 1 d .
H64A H 0.7530 0.2827 -0.1743 0.088 Uiso 1 1 calc R
C65 C 0.7439(6) 0.2563(6) -0.0984(4) 0.062(3) Uani 1 1 d .
C66 C 0.6901(5) 0.2747(5) -0.0660(4) 0.054(2) Uani 1 1 d .
C67 C 0.7173(5) 0.2389(5) -0.0105(4) 0.057(2) Uani 1 1 d .
C68 C 0.6628(5) 0.2598(5) 0.0205(3) 0.061(2) Uani 1 1 d .
H68A H 0.6785 0.2357 0.0580 0.073 Uiso 1 1 calc R
C69 C 0.5879(5) 0.3148(5) -0.0043(4) 0.062(2) Uani 1 1 d .
H69A H 0.5537 0.3289 0.0172 0.074 Uiso 1 1 calc R
C70 C 0.7921(6) 0.1820(6) 0.0125(4) 0.084(3) Uani 1 1 d .
H70A H 0.8102 0.1559 0.0496 0.101 Uiso 1 1 calc R
C71 C 0.8404(6) 0.1648(7) -0.0221(5) 0.094(3) Uani 1 1 d .
H71A H 0.8916 0.1258 -0.0073 0.113 Uiso 1 1 calc R
C72 C 0.8174(6) 0.2008(7) -0.0747(4) 0.091(4) Uani 1 1 d .
H72A H 0.8528 0.1873 -0.0955 0.109 Uiso 1 1 calc R
N1 N 0.4472(4) 0.3292(4) 0.1693(3) 0.0550(17) Uiso 1 1 d .
N2 N 0.2549(5) 0.4394(5) 0.2103(3) 0.075(2) Uiso 1 1 d .
N3 N 0.0559(4) 0.6653(4) -0.1377(3) 0.0575(18) Uiso 1 1 d .
N4 N 0.2634(5) 0.5718(5) -0.1689(3) 0.076(2) Uiso 1 1 d .
O1 O 0.3953(3) 0.3921(3) 0.0818(2) 0.0463(13) Uiso 1 1 d .
O2 O 0.1026(3) 0.5984(3) -0.0482(2) 0.0519(14) Uiso 1 1 d .

loop_
_atom_site_aniso_label
_atom_site_aniso_U_11
_atom_site_aniso_U_22
_atom_site_aniso_U_33
_atom_site_aniso_U_23
_atom_site_aniso_U_13
_atom_site_aniso_U_12
C1 0.044(4) 0.033(4) 0.050(5) 0.005(4) 0.004(4) 0.001(4)
C2 0.047(5) 0.091(7) 0.075(6) 0.012(5) 0.031(5) 0.011(5)
C3 0.051(5) 0.056(6) 0.066(5) -0.015(5) 0.020(4) 0.012(4)
C4 0.033(4) 0.070(6) 0.079(6) 0.001(5) 0.021(4) 0.011(4)
C5 0.048(5) 0.057(6) 0.087(6) 0.003(5) 0.029(4) 0.000(4)
C6 0.046(5) 0.073(7) 0.086(7) -0.004(5) 0.028(5) 0.009(4)
C7 0.062(5) 0.073(7) 0.091(7) -0.014(5) 0.031(5) 0.020(5)
C8 0.029(4) 0.062(5) 0.044(5) -0.012(4) -0.009(3) 0.012(4)
C9 0.051(4) 0.084(7) 0.063(5) 0.011(5) 0.034(4) 0.008(5)
C10 0.063(5) 0.053(6) 0.092(7) 0.036(5) 0.039(5) 0.030(4)
C11 0.058(5) 0.085(7) 0.049(5) -0.020(5) 0.015(4) -0.009(5)
C12 0.057(5) 0.067(6) 0.047(5) 0.002(4) 0.012(4) 0.001(4)
C13 0.069(6) 0.122(9) 0.083(7) -0.001(6) 0.032(5) -0.008(6)
C14 0.034(4) 0.063(6) 0.032(5) 0.000(4) 0.002(4) 0.010(4)
C15 0.055(5) 0.059(6) 0.060(6) -0.003(5) 0.017(5) 0.005(4)
C16 0.027(4) 0.045(5) 0.045(5) -0.005(4) 0.000(4) -0.007(4)
C17 0.037(4) 0.049(5) 0.051(5) 0.006(4) 0.012(4) 0.009(4)
C18 0.045(5) 0.051(6) 0.058(6) -0.002(5) 0.022(5) 0.000(4)
C19 0.041(5) 0.063(6) 0.049(6) -0.013(5) 0.019(4) -0.005(4)
C20 0.028(4) 0.039(5) 0.052(5) -0.009(4) 0.000(4) 0.002(4)
C21 0.042(4) 0.052(5) 0.041(5) 0.000(4) 0.005(4) 0.008(4)
C22 0.088(3) 0.098(3) 0.100(3) 0.025(3) 0.052(3) 0.026(3)
C23 0.088(3) 0.098(3) 0.100(3) 0.025(3) 0.052(3) 0.026(3)
C24 0.088(3) 0.098(3) 0.100(3) 0.025(3) 0.052(3) 0.026(3)
C25 0.088(3) 0.098(3) 0.100(3) 0.025(3) 0.052(3) 0.026(3)
C26 0.088(3) 0.098(3) 0.100(3) 0.025(3) 0.052(3) 0.026(3)
C27 0.088(3) 0.098(3) 0.100(3) 0.025(3) 0.052(3) 0.026(3)
C28 0.039(4) 0.063(6) 0.092(7) 0.019(5) 0.027(4) 0.007(4)
C29 0.054(5) 0.067(6) 0.077(6) -0.005(5) 0.014(5) 0.006(4)
C30 0.046(5) 0.090(7) 0.048(5) -0.005(5) 0.013(4) 0.009(5)
C31 0.069(6) 0.091(7) 0.088(7) -0.013(6) 0.020(5) 0.008(5)
C32 0.077(6) 0.128(9) 0.081(7) -0.012(7) 0.014(5) 0.031(6)
C33 0.093(8) 0.162(12) 0.114(9) 0.013(9) 0.012(7) 0.064(8)
C34 0.056(5) 0.057(6) 0.044(5) -0.007(5) 0.023(5) -0.021(5)
C35 0.042(5) 0.056(6) 0.054(6) 0.009(5) -0.009(4) 0.017(4)
C36 0.040(5) 0.037(5) 0.057(6) -0.011(4) 0.010(4) -0.002(4)
C37 0.043(5) 0.048(5) 0.045(5) -0.014(4) 0.003(4) -0.004(4)
C38 0.047(5) 0.047(5) 0.047(5) -0.004(4) 0.006(4) 0.006(4)
C39 0.043(5) 0.038(5) 0.064(6) -0.008(4) 0.029(5) 0.001(4)
C40 0.041(4) 0.066(6) 0.037(5) -0.005(4) 0.020(4) -0.012(4)
C41 0.040(5) 0.054(6) 0.047(5) -0.011(4) 0.008(4) -0.012(4)
C42 0.054(5) 0.055(5) 0.051(5) -0.010(5) 0.029(4) -0.002(4)
C43 0.067(5) 0.059(6) 0.050(5) 0.000(5) 0.025(5) -0.007(5)
C44 0.046(5) 0.058(6) 0.063(6) 0.003(5) 0.017(5) 0.001(4)
C45 0.075(6) 0.066(6) 0.074(6) -0.005(5) 0.045(5) -0.011(5)
C46 0.044(5) 0.083(7) 0.085(7) -0.005(6) 0.034(5) 0.008(5)
C47 0.055(5) 0.060(6) 0.054(6) -0.017(5) 0.026(5) -0.007(4)
C48 0.052(5) 0.059(6) 0.030(5) -0.017(4) 0.014(4) -0.018(4)
C49 0.040(5) 0.055(6) 0.054(6) -0.017(4) 0.020(4) -0.014(4)
C50 0.058(5) 0.044(5) 0.047(5) -0.006(4) 0.024(4) -0.005(4)
C51 0.048(5) 0.056(6) 0.049(6) -0.006(4) 0.012(4) 0.005(4)
C52 0.056(5) 0.063(6) 0.101(7) 0.015(6) 0.041(6) 0.013(5)
C53 0.034(4) 0.077(7) 0.082(7) -0.002(6) 0.012(5) 0.023(4)
C54 0.043(5) 0.061(6) 0.091(7) -0.011(6) 0.020(5) -0.005(4)
C55 0.053(5) 0.067(6) 0.046(5) -0.003(5) 0.004(5) -0.014(5)
C56 0.045(5) 0.066(6) 0.060(6) -0.008(5) 0.023(5) -0.018(4)
C57 0.048(5) 0.049(5) 0.035(5) -0.001(4) 0.005(4) -0.012(4)
C58 0.039(5) 0.042(5) 0.055(6) -0.005(4) 0.003(4) -0.008(4)
C59 0.051(5) 0.054(5) 0.052(6) -0.008(4) 0.029(5) -0.004(4)
C60 0.048(5) 0.052(6) 0.046(5) -0.010(4) 0.019(4) -0.008(4)
C61 0.056(5) 0.062(6) 0.052(5) 0.011(5) 0.021(5) -0.002(5)
C62 0.056(5) 0.056(6) 0.069(6) 0.000(5) 0.025(5) 0.004(4)
C63 0.059(5) 0.057(6) 0.060(6) -0.004(5) 0.021(5) -0.009(5)
C64 0.074(6) 0.107(8) 0.061(6) -0.017(6) 0.048(6) -0.021(6)
C65 0.050(5) 0.084(7) 0.058(6) -0.022(5) 0.029(5) -0.010(5)
C66 0.041(5) 0.053(6) 0.064(6) -0.024(5) 0.020(5) -0.013(4)
C67 0.053(5) 0.060(6) 0.055(6) -0.002(5) 0.021(5) -0.012(4)
C68 0.060(5) 0.049(5) 0.051(5) -0.008(4) 0.004(5) -0.004(4)
C69 0.032(4) 0.074(6) 0.075(7) -0.009(5) 0.020(4) -0.004(4)
C70 0.058(6) 0.105(8) 0.077(7) -0.001(6) 0.019(5) 0.029(6)
C71 0.046(5) 0.103(9) 0.123(9) 0.002(8) 0.026(6) 0.016(5)
C72 0.060(6) 0.136(10) 0.076(7) -0.008(7) 0.030(6) 0.033(6)

loop_
_atom_type_symbol
_atom_type_description
_atom_type_scat_dispersion_real
_atom_type_scat_dispersion_imag
_atom_type_scat_source
C C 0.0033 0.0016 'International Tables Vol C Tables 4.2.6.8 and 6.1.1.4'
H H 0.0000 0.0000 'International Tables Vol C Tables 4.2.6.8 and 6.1.1.4'
N N 0.0061 0.0033 'International Tables Vol C Tables 4.2.6.8 and 6.1.1.4'
O O 0.0106 0.0060 'International Tables Vol C Tables 4.2.6.8 and 6.1.1.4'

loop_
_geom_angle_atom_site_label_1
_geom_angle_atom_site_label_2
_geom_angle_atom_site_label_3
_geom_angle
N1 C1 O1 114.0(7)
N1 C1 C14 134.1(8)
O1 C1 C14 111.7(6)
N1 C2 C3 111.1(6)
N1 C2 H2A 109.4
C3 C2 H2A 109.4
N1 C2 H2B 109.4
C3 C2 H2B 109.4
H2A C2 H2B 108.0
C2 C3 C4 108.8(6)
C2 C3 H3A 109.9
C4 C3 H3A 109.9
C2 C3 H3B 109.9
C4 C3 H3B 109.9
H3A C3 H3B 108.3
C5 C4 C3 113.1(6)
C5 C4 H4A 109.0
C3 C4 H4A 109.0
C5 C4 H4B 109.0
C3 C4 H4B 109.0
H4A C4 H4B 107.8
C4 C5 C6 113.6(6)
C4 C5 H5A 108.9
C6 C5 H5A 108.9
C4 C5 H5B 108.9
C6 C5 H5B 108.9
H5A C5 H5B 107.7
C7 C6 C5 113.6(6)
C7 C6 H6A 108.8
C5 C6 H6A 108.8
C7 C6 H6B 108.8
C5 C6 H6B 108.8
H6A C6 H6B 107.7
C6 C7 H7A 109.5
C6 C7 H7B 109.5
H7A C7 H7B 109.5
C6 C7 H7C 109.5
H7A C7 H7C 109.5
H7B C7 H7C 109.5
N1 C8 C9 113.4(6)
N1 C8 H8A 108.9
C9 C8 H8A 108.9
N1 C8 H8B 108.9
C9 C8 H8B 108.9
H8A C8 H8B 107.7
C10 C9 C8 116.7(7)
C10 C9 H9A 108.1
C8 C9 H9A 108.1
C10 C9 H9B 108.1
C8 C9 H9B 108.1
H9A C9 H9B 107.3
C9 C10 C11 114.5(7)
C9 C10 H10A 108.6
C11 C10 H10A 108.6
C9 C10 H10B 108.6
C11 C10 H10B 108.6
H10A C10 H10B 107.6
C12 C11 C10 112.5(7)
C12 C11 H11A 109.1
C10 C11 H11A 109.1
C12 C11 H11B 109.1
C10 C11 H11B 109.1
H11A C11 H11B 107.8
C11 C12 C13 110.8(7)
C11 C12 H12A 109.5
C13 C12 H12A 109.5
C11 C12 H12B 109.5
C13 C12 H12B 109.5
H12A C12 H12B 108.1
C12 C13 H13A 109.5
C12 C13 H13B 109.5
H13A C13 H13B 109.5
C12 C13 H13C 109.5
H13A C13 H13C 109.5
H13B C13 H13C 109.5
C15 C14 C1 126.6(7)
C15 C14 C16 128.3(8)
C1 C14 C16 105.0(7)
N2 C15 C14 177.5(10)
C17 C16 C14 107.2(7)
C17 C16 C36 117.8(7)
C14 C16 C36 135.0(8)
C18 C17 O1 124.8(7)
C18 C17 C16 126.2(7)
O1 C17 C16 109.0(7)
C17 C18 C19 117.2(8)
C17 C18 C55 122.9(7)
C19 C18 C55 119.9(8)
C18 C19 C34 137.9(8)
C18 C19 C20 116.0(8)
C34 C19 C20 106.1(7)
C36 C20 O2 123.1(7)
C36 C20 C19 128.3(7)
O2 C20 C19 108.6(7)
N3 C21 O2 118.1(7)
N3 C21 C34 130.7(8)
O2 C21 C34 111.2(6)
N3 C22 C23 114.6(8)
N3 C22 H22A 108.6
C23 C22 H22A 108.6
N3 C22 H22B 108.6
C23 C22 H22B 108.6
H22A C22 H22B 107.6
C22 C23 C24 114.0(8)
C22 C23 H23A 108.7
C24 C23 H23A 108.7
C22 C23 H23B 108.7
C24 C23 H23B 108.7
H23A C23 H23B 107.6
C23 C24 C25 114.6(7)
C23 C24 H24A 108.6
C25 C24 H24A 108.6
C23 C24 H24B 108.6
C25 C24 H24B 108.6
H24A C24 H24B 107.6
C26 C25 C24 100.6(7)
C26 C25 H25A 111.7
C24 C25 H25A 111.7
C26 C25 H25B 111.7
C24 C25 H25B 111.7
H25A C25 H25B 109.4
C25 C26 C27 97.9(7)
C25 C26 H26A 112.2
C27 C26 H26A 112.2
C25 C26 H26B 112.2
C27 C26 H26B 112.2
H26A C26 H26B 109.8
C26 C27 H27A 109.5
C26 C27 H27B 109.5
H27A C27 H27B 109.5
C26 C27 H27C 109.5
H27A C27 H27C 109.5
H27B C27 H27C 109.5
N3 C28 C29 113.1(6)
N3 C28 H28A 109.0
C29 C28 H28A 109.0
N3 C28 H28B 109.0
C29 C28 H28B 109.0
H28A C28 H28B 107.8
C28 C29 C30 110.9(6)
C28 C29 H29A 109.5
C30 C29 H29A 109.5
C28 C29 H29B 109.5
C30 C29 H29B 109.5
H29A C29 H29B 108.0
C31 C30 C29 111.6(7)
C31 C30 H30A 109.3
C29 C30 H30A 109.3
C31 C30 H30B 109.3
C29 C30 H30B 109.3
H30A C30 H30B 108.0
C30 C31 C32 113.0(7)
C30 C31 H31A 109.0
C32 C31 H31A 109.0
C30 C31 H31B 109.0
C32 C31 H31B 109.0
H31A C31 H31B 107.8
C31 C32 C33 112.4(8)
C31 C32 H32A 109.1
C33 C32 H32A 109.1
C31 C32 H32B 109.1
C33 C32 H32B 109.1
H32A C32 H32B 107.9
C32 C33 H33A 109.5
C32 C33 H33B 109.5
H33A C33 H33B 109.5
C32 C33 H33C 109.5
H33A C33 H33C 109.5
H33B C33 H33C 109.5
C21 C34 C19 107.2(7)
C21 C34 C35 128.4(8)
C19 C34 C35 124.4(8)
N4 C35 C34 177.3(10)
C20 C36 C16 114.4(8)
C20 C36 C37 125.1(7)
C16 C36 C37 120.6(8)
C38 C37 C36 176.5(8)
C37 C38 C39 177.4(9)
C44 C39 C40 123.7(8)
C44 C39 C38 119.4(7)
C40 C39 C38 116.9(7)
C51 C40 C39 123.3(7)
C51 C40 C41 121.8(8)
C39 C40 C41 114.9(7)
C42 C41 C48 119.8(8)
C42 C41 C40 122.3(7)
C48 C41 C40 117.8(8)
C43 C42 C41 118.2(7)
C43 C42 C45 121.2(8)
C41 C42 C45 120.5(8)
C44 C43 C42 121.8(8)
C44 C43 H43A 119.1
C42 C43 H43A 119.1
C39 C44 C43 119.0(7)
C39 C44 H44A 120.5
C43 C44 H44A 120.5
C46 C45 C42 118.7(8)
C46 C45 H45A 120.7
C42 C45 H45A 120.7
C45 C46 C47 122.3(8)
C45 C46 H46A 118.8
C47 C46 H46A 118.8
C54 C47 C46 123.2(8)
C54 C47 C48 116.7(8)
C46 C47 C48 120.1(8)
C49 C48 C47 120.3(8)
C49 C48 C41 121.2(8)
C47 C48 C41 118.5(8)
C48 C49 C52 121.1(8)
C48 C49 C50 119.5(8)
C52 C49 C50 119.4(8)
C51 C50 C49 120.6(7)
C51 C50 H50A 119.7
C49 C50 H50A 119.7
C50 C51 C40 119.1(8)
C50 C51 H51A 120.5
C40 C51 H51A 120.5
C53 C52 C49 118.2(8)
C53 C52 H52A 120.9
C49 C52 H52A 120.9
C54 C53 C52 120.7(8)
C54 C53 H53A 119.7
C52 C53 H53A 119.7
C53 C54 C47 122.9(9)
C53 C54 H54A 118.5
C47 C54 H54A 118.5
C56 C55 C18 177.3(9)
C55 C56 C57 177.8(10)
C62 C57 C58 118.3(8)
C62 C57 C56 118.3(8)
C58 C57 C56 123.4(8)
C57 C58 C69 121.6(8)
C57 C58 C59 120.9(8)
C69 C58 C59 117.6(7)
C60 C59 C66 124.1(8)
C60 C59 C58 116.8(8)
C66 C59 C58 119.0(8)
C61 C60 C59 122.7(8)
C61 C60 C63 120.2(8)
C59 C60 C63 117.0(8)
C60 C61 C62 118.4(8)
C60 C61 H61A 120.8
C62 C61 H61A 120.8
C57 C62 C61 122.9(8)
C57 C62 H62A 118.6
C61 C62 H62A 118.6
C64 C63 C60 118.9(8)
C64 C63 H63A 120.5
C60 C63 H63A 120.5
C63 C64 C65 123.2(8)
C63 C64 H64A 118.4
C65 C64 H64A 118.4
C72 C65 C64 122.5(9)
C72 C65 C66 118.4(9)
C64 C65 C66 119.1(9)
C67 C66 C59 122.5(8)
C67 C66 C65 119.8(8)
C59 C66 C65 117.7(9)
C70 C67 C66 120.6(9)
C70 C67 C68 121.4(8)
C66 C67 C68 118.0(8)
C69 C68 C67 119.6(8)
C69 C68 H68A 120.2
C67 C68 H68A 120.2
C68 C69 C58 123.3(8)
C68 C69 H69A 118.4
C58 C69 H69A 118.4
C67 C70 C71 116.9(9)
C67 C70 H70A 121.6
C71 C70 H70A 121.6
C72 C71 C70 123.5(9)
C72 C71 H71A 118.3
C70 C71 H71A 118.3
C71 C72 C65 120.8(10)
C71 C72 H72A 119.6
C65 C72 H72A 119.6
C1 N1 C8 120.3(6)
C1 N1 C2 122.1(7)
C8 N1 C2 114.1(6)
C21 N3 C22 122.5(7)
C21 N3 C28 119.7(7)
C22 N3 C28 117.6(6)
C1 O1 C17 107.1(6)
C21 O2 C20 106.9(6)

loop_
_geom_bond_atom_site_label_1
_geom_bond_atom_site_label_2
_geom_bond_distance
C1 N1 1.324(8)
C1 O1 1.342(8)
C1 C14 1.412(9)
C2 N1 1.511(8)
C2 C3 1.530(9)
C2 H2A 0.9900
C2 H2B 0.9900
C3 C4 1.538(8)
C3 H3A 0.9900
C3 H3B 0.9900
C4 C5 1.515(9)
C4 H4A 0.9900
C4 H4B 0.9900
C5 C6 1.531(8)
C5 H5A 0.9900
C5 H5B 0.9900
C6 C7 1.515(9)
C6 H6A 0.9900
C6 H6B 0.9900
C7 H7A 0.9800
C7 H7B 0.9800
C7 H7C 0.9800
C8 N1 1.453(8)
C8 C9 1.513(9)
C8 H8A 0.9900
C8 H8B 0.9900
C9 C10 1.500(9)
C9 H9A 0.9900
C9 H9B 0.9900
C10 C11 1.529(9)
C10 H10A 0.9900
C10 H10B 0.9900
C11 C12 1.496(9)
C11 H11A 0.9900
C11 H11B 0.9900
C12 C13 1.517(9)
C12 H12A 0.9900
C12 H12B 0.9900
C13 H13A 0.9800
C13 H13B 0.9800
C13 H13C 0.9800
C14 C15 1.403(11)
C14 C16 1.415(9)
C15 N2 1.147(9)
C16 C17 1.409(10)
C16 C36 1.429(9)
C17 C18 1.353(10)
C17 O1 1.387(8)
C18 C19 1.405(10)
C18 C55 1.440(12)
C19 C34 1.415(10)
C19 C20 1.416(10)
C20 C36 1.356(10)
C20 O2 1.407(7)
C21 N3 1.345(8)
C21 O2 1.352(8)
C21 C34 1.382(9)
C22 N3 1.458(9)
C22 C23 1.502(11)
C22 H22A 0.9900
C22 H22B 0.9900
C23 C24 1.531(11)
C23 H23A 0.9900
C23 H23B 0.9900
C24 C25 1.688(11)
C24 H24A 0.9900
C24 H24B 0.9900
C25 C26 1.376(10)
C25 H25A 0.9900
C25 H25B 0.9900
C26 C27 1.661(11)
C26 H26A 0.9900
C26 H26B 0.9900
C27 H27A 0.9800
C27 H27B 0.9800
C27 H27C 0.9800
C28 N3 1.494(8)
C28 C29 1.516(10)
C28 H28A 0.9900
C28 H28B 0.9900
C29 C30 1.535(9)
C29 H29A 0.9900
C29 H29B 0.9900
C30 C31 1.517(10)
C30 H30A 0.9900
C30 H30B 0.9900
C31 C32 1.529(10)
C31 H31A 0.9900
C31 H31B 0.9900
C32 C33 1.539(11)
C32 H32A 0.9900
C32 H32B 0.9900
C33 H33A 0.9800
C33 H33B 0.9800
C33 H33C 0.9800
C34 C35 1.444(12)
C35 N4 1.156(10)
C36 C37 1.459(11)
C37 C38 1.184(10)
C38 C39 1.470(11)
C39 C44 1.373(9)
C39 C40 1.434(9)
C40 C51 1.383(9)
C40 C41 1.440(10)
C41 C42 1.410(9)
C41 C48 1.435(10)
C42 C43 1.404(9)
C42 C45 1.453(10)
C43 C44 1.393(10)
C43 H43A 0.9500
C44 H44A 0.9500
C45 C46 1.366(10)
C45 H45A 0.9500
C46 C47 1.414(10)
C46 H46A 0.9500
C47 C54 1.398(10)
C47 C48 1.432(10)
C48 C49 1.339(10)
C49 C52 1.430(10)
C49 C50 1.479(10)
C50 C51 1.380(9)
C50 H50A 0.9500
C51 H51A 0.9500
C52 C53 1.376(11)
C52 H52A 0.9500
C53 C54 1.336(10)
C53 H53A 0.9500
C54 H54A 0.9500
C55 C56 1.218(11)
C56 C57 1.434(11)
C57 C62 1.369(9)
C57 C58 1.412(9)
C58 C69 1.414(10)
C58 C59 1.437(10)
C59 C60 1.405(9)
C59 C66 1.410(10)
C60 C61 1.371(9)
C60 C63 1.484(10)
C61 C62 1.400(10)
C61 H61A 0.9500
C62 H62A 0.9500
C63 C64 1.383(10)
C63 H63A 0.9500
C64 C65 1.411(11)
C64 H64A 0.9500
C65 C72 1.362(11)
C65 C66 1.451(11)
C66 C67 1.401(10)
C67 C70 1.388(10)
C67 C68 1.440(10)
C68 C69 1.374(9)
C68 H68A 0.9500
C69 H69A 0.9500
C70 C71 1.422(12)
C70 H70A 0.9500
C71 C72 1.347(12)
C71 H71A 0.9500
C72 H72A 0.9500

loop_
_geom_torsion_atom_site_label_1
_geom_torsion_atom_site_label_2
_geom_torsion_atom_site_label_3
_geom_torsion_atom_site_label_4
_geom_torsion
N1 C2 C3 C4 -166.8(6)
C2 C3 C4 C5 179.1(7)
C3 C4 C5 C6 -179.4(7)
C4 C5 C6 C7 176.9(7)
N1 C8 C9 C10 174.1(6)
C8 C9 C10 C11 170.4(6)
C9 C10 C11 C12 175.5(6)
C10 C11 C12 C13 179.4(6)
N1 C1 C14 C15 9.0(14)
O1 C1 C14 C15 -176.8(7)
N1 C1 C14 C16 -175.8(8)
O1 C1 C14 C16 -1.6(8)
C1 C14 C15 N2 98(21)
C16 C14 C15 N2 -76(21)
C15 C14 C16 C17 174.7(8)
C1 C14 C16 C17 -0.5(8)
C15 C14 C16 C36 -5.7(14)
C1 C14 C16 C36 179.2(8)
C14 C16 C17 C18 -179.1(8)
C36 C16 C17 C18 1.2(12)
C14 C16 C17 O1 2.3(8)
C36 C16 C17 O1 -177.4(6)
O1 C17 C18 C19 178.4(7)
C16 C17 C18 C19 0.1(12)
O1 C17 C18 C55 -1.1(13)
C16 C17 C18 C55 -179.4(7)
C17 C18 C19 C34 178.2(9)
C55 C18 C19 C34 -2.3(14)
C17 C18 C19 C20 -2.0(11)
C55 C18 C19 C20 177.5(7)
C18 C19 C20 C36 3.2(12)
C34 C19 C20 C36 -176.9(7)
C18 C19 C20 O2 -179.2(6)
C34 C19 C20 O2 0.6(8)
N3 C22 C23 C24 -172.3(6)
C22 C23 C24 C25 -158.7(7)
C23 C24 C25 C26 -77.0(10)
C24 C25 C26 C27 178.7(6)
N3 C28 C29 C30 167.3(7)
C28 C29 C30 C31 175.9(7)
C29 C30 C31 C32 176.6(8)
C30 C31 C32 C33 -70.3(11)
N3 C21 C34 C19 179.6(8)
O2 C21 C34 C19 -0.5(9)
N3 C21 C34 C35 -2.8(14)
O2 C21 C34 C35 177.1(7)
C18 C19 C34 C21 179.7(9)
C20 C19 C34 C21 -0.1(9)
C18 C19 C34 C35 2.0(15)
C20 C19 C34 C35 -177.8(7)
C21 C34 C35 N4 48(18)
C19 C34 C35 N4 -135(17)
O2 C20 C36 C16 -179.3(6)
C19 C20 C36 C16 -2.0(11)
O2 C20 C36 C37 1.4(11)
C19 C20 C36 C37 178.7(7)
C17 C16 C36 C20 -0.2(9)
C14 C16 C36 C20 -179.9(8)
C17 C16 C36 C37 179.1(7)
C14 C16 C36 C37 -0.5(13)
C20 C36 C37 C38 -143(15)
C16 C36 C37 C38 38(16)
C36 C37 C38 C39 -27(33)
C37 C38 C39 C44 -7(21)
C37 C38 C39 C40 171(20)
C44 C39 C40 C51 179.7(8)
C38 C39 C40 C51 1.3(11)
C44 C39 C40 C41 -2.5(11)
C38 C39 C40 C41 179.1(7)
C51 C40 C41 C42 -179.1(7)
C39 C40 C41 C42 3.1(11)
C51 C40 C41 C48 -1.5(11)
C39 C40 C41 C48 -179.3(6)
C48 C41 C42 C43 -180.0(7)
C40 C41 C42 C43 -2.4(11)
C48 C41 C42 C45 1.9(11)
C40 C41 C42 C45 179.4(7)
C41 C42 C43 C44 0.9(11)
C45 C42 C43 C44 179.1(8)
C40 C39 C44 C43 1.2(12)
C38 C39 C44 C43 179.5(7)
C42 C43 C44 C39 -0.3(12)
C43 C42 C45 C46 -178.3(7)
C41 C42 C45 C46 -0.2(12)
C42 C45 C46 C47 -2.1(13)
C45 C46 C47 C54 -178.9(8)
C45 C46 C47 C48 2.6(13)
C54 C47 C48 C49 0.5(11)
C46 C47 C48 C49 179.1(8)
C54 C47 C48 C41 -179.4(7)
C46 C47 C48 C41 -0.8(11)
C42 C41 C48 C49 178.7(7)
C40 C41 C48 C49 1.1(11)
C42 C41 C48 C47 -1.3(10)
C40 C41 C48 C47 -179.0(7)
C47 C48 C49 C52 -1.0(11)
C41 C48 C49 C52 178.9(7)
C47 C48 C49 C50 179.7(7)
C41 C48 C49 C50 -0.4(11)
C48 C49 C50 C51 0.0(11)
C52 C49 C50 C51 -179.3(7)
C49 C50 C51 C40 -0.4(11)
C39 C40 C51 C50 178.7(7)
C41 C40 C51 C50 1.1(11)
C48 C49 C52 C53 -0.8(12)
C50 C49 C52 C53 178.5(7)
C49 C52 C53 C54 3.3(13)
C52 C53 C54 C47 -3.9(14)
C46 C47 C54 C53 -176.6(8)
C48 C47 C54 C53 2.0(12)
C17 C18 C55 C56 122(21)
C19 C18 C55 C56 -58(22)
C18 C55 C56 C57 74(36)
C55 C56 C57 C62 -17(24)
C55 C56 C57 C58 165(23)
C62 C57 C58 C69 -179.1(7)
C56 C57 C58 C69 -0.4(11)
C62 C57 C58 C59 1.0(10)
C56 C57 C58 C59 179.7(7)
C57 C58 C59 C60 2.0(11)
C69 C58 C59 C60 -177.9(7)
C57 C58 C59 C66 -179.4(7)
C69 C58 C59 C66 0.7(11)
C66 C59 C60 C61 177.5(7)
C58 C59 C60 C61 -4.0(11)
C66 C59 C60 C63 0.1(11)
C58 C59 C60 C63 178.6(7)
C59 C60 C61 C62 2.8(12)
C63 C60 C61 C62 -179.8(7)
C58 C57 C62 C61 -2.3(12)
C56 C57 C62 C61 178.9(8)
C60 C61 C62 C57 0.5(12)
C61 C60 C63 C64 -177.2(7)
C59 C60 C63 C64 0.3(11)
C60 C63 C64 C65 -0.3(12)
C63 C64 C65 C72 178.6(9)
C63 C64 C65 C66 -0.1(13)
C60 C59 C66 C67 178.0(8)
C58 C59 C66 C67 -0.5(11)
C60 C59 C66 C65 -0.4(12)
C58 C59 C66 C65 -178.9(7)
C72 C65 C66 C67 3.1(12)
C64 C65 C66 C67 -178.0(7)
C72 C65 C66 C59 -178.4(8)
C64 C65 C66 C59 0.5(12)
C59 C66 C67 C70 177.9(8)
C65 C66 C67 C70 -3.7(12)
C59 C66 C67 C68 0.7(12)
C65 C66 C67 C68 179.1(7)
C70 C67 C68 C69 -178.4(7)
C66 C67 C68 C69 -1.3(11)
C67 C68 C69 C58 1.6(11)
C57 C58 C69 C68 178.8(7)
C59 C58 C69 C68 -1.3(11)
C66 C67 C70 C71 1.9(13)
C68 C67 C70 C71 179.0(8)
C67 C70 C71 C72 0.3(15)
C70 C71 C72 C65 -0.8(17)
C64 C65 C72 C71 -179.7(10)
C66 C65 C72 C71 -0.9(15)
O1 C1 N1 C8 179.9(6)
C14 C1 N1 C8 -6.0(12)
O1 C1 N1 C2 22.0(10)
C14 C1 N1 C2 -163.9(8)
C9 C8 N1 C1 -82.3(8)
C9 C8 N1 C2 77.2(8)
C3 C2 N1 C1 -112.2(8)
C3 C2 N1 C8 88.7(8)
O2 C21 N3 C22 165.7(7)
C34 C21 N3 C22 -14.4(13)
O2 C21 N3 C28 -19.0(10)
C34 C21 N3 C28 160.9(8)
C23 C22 N3 C21 94.9(9)
C23 C22 N3 C28 -80.5(9)
C29 C28 N3 C21 100.9(8)
C29 C28 N3 C22 -83.6(9)
N1 C1 O1 C17 178.5(6)
C14 C1 O1 C17 3.0(8)
C18 C17 O1 C1 178.1(7)
C16 C17 O1 C1 -3.3(8)
N3 C21 O2 C20 -179.2(6)
C34 C21 O2 C20 0.9(8)
C36 C20 O2 C21 176.8(7)
C19 C20 O2 C21 -0.9(7)
